data_2107271
loop_
_publ_author_name
'Weber, Oliver J.'
'Marshall, Kayleigh L.'
'Dyson, Lewis M.'
'Weller, Mark T.'

_publ_section_title
;
 Structural diversity in hybrid organic--inorganic lead iodide materials
;
_journal_issue 6
_journal_name_full 'Acta Crystallographica Section B'
_journal_page_first 668
_journal_page_last 678
_journal_paper_doi 10.1107/S2052520615019885
_journal_volume 71
_journal_year 2015
_chemical_formula_sum 'C10 H18 I3 N O2 Pb S2'
_chemical_formula_weight 836.26
_chemical_name_common '1,2-di(4-pyridyl)ethylene lead iodide'
_chemical_name_systematic
;
 ?
;
_space_group_crystal_system monoclinic
_space_group_IT_number 14
_space_group_name_Hall '-P 2ybc'
_space_group_name_H-M_alt 'P 1 21/c 1'
_symmetry_space_group_name_Hall '-P 2ybc'
_symmetry_space_group_name_H-M 'P 1 21/c 1'
_atom_sites_solution_hydrogens geom
_audit_creation_method SHELXL-2014
_cell_angle_alpha 90
_cell_angle_beta 95.491(9)
_cell_angle_gamma 90
_cell_formula_units_Z 4
_cell_length_a 15.0068(15)
_cell_length_b 16.9568(15)
_cell_length_c 8.1667(5)
_cell_measurement_temperature 150(2)
_cell_volume 2068.6(3)
_computing_structure_refinement 'SHELXL-2014 (Sheldrick, 2014)'
_diffrn_ambient_temperature 150(2)
_diffrn_measured_fraction_theta_full 0.994
_diffrn_measured_fraction_theta_max 0.825
_diffrn_measurement_device_type 'SuperNova, Dual, Cu at zero, EosS2'
_diffrn_radiation_type MoK\a
_diffrn_radiation_wavelength 0.71073
_diffrn_reflns_av_R_equivalents 0.0817
_diffrn_reflns_limit_h_max 10
_diffrn_reflns_limit_h_min -20
_diffrn_reflns_limit_k_max 22
_diffrn_reflns_limit_k_min -22
_diffrn_reflns_limit_l_max 10
_diffrn_reflns_limit_l_min -10
_diffrn_reflns_number 7724
_diffrn_reflns_theta_full 25.242
_diffrn_reflns_theta_max 29.213
_diffrn_reflns_theta_min 3.635
_exptl_absorpt_coefficient_mu 12.833
_exptl_absorpt_correction_T_max 1.00000
_exptl_absorpt_correction_T_min 0.62248
_exptl_absorpt_correction_type multi-scan
_exptl_crystal_colour yellow
_exptl_crystal_density_diffrn 2.685
_exptl_crystal_description needle
_exptl_crystal_F_000 1496
_exptl_crystal_size_max 0.4
_exptl_crystal_size_mid 0.1
_exptl_crystal_size_min 0.05
_refine_diff_density_max 2.871
_refine_diff_density_min -2.287
_refine_ls_extinction_method none
_refine_ls_goodness_of_fit_ref 1.073
_refine_ls_hydrogen_treatment constr
_refine_ls_matrix_type full
_refine_ls_number_parameters 97
_refine_ls_number_reflns 4632
_refine_ls_number_restraints 15
_refine_ls_restrained_S_all 1.072
_refine_ls_R_factor_all 0.1531
_refine_ls_R_factor_gt 0.0891
_refine_ls_shift/su_max 0.001
_refine_ls_shift/su_mean 0.000
_refine_ls_structure_factor_coef Fsqd
_refine_ls_weighting_details 'w=1/[\s^2^(Fo^2^)+(0.0447P)^2^+4.4610P] where P=(Fo^2^+2Fc^2^)/3'
_refine_ls_weighting_scheme calc
_refine_ls_wR_factor_gt 0.1630
_refine_ls_wR_factor_ref 0.1973
_reflns_number_gt 2814
_reflns_number_total 4632
_reflns_threshold_expression 'I > 2\s(I)'
_cod_data_source_file ps5046sup1.cif
_cod_data_source_block shelx5
_cod_database_code 2107271
_shelx_space_group_comment
;
The symmetry employed for this shelxl refinement is uniquely defined
by the following loop, which should always be used as a source of
symmetry information in preference to the above space-group names.
They are only intended as comments.
;
_shelxl_version_number 201.4

loop_
_space_group_symop_operation_xyz
'x, y, z'
'-x, y+1/2, -z+1/2'
'-x, -y, -z'
'x, -y-1/2, z-1/2'

loop_
_atom_site_type_symbol
_atom_site_label
_atom_site_fract_x
_atom_site_fract_y
_atom_site_fract_z
_atom_site_U_iso_or_equiv
_atom_site_adp_type
_atom_site_calc_flag
_atom_site_occupancy
O O1 0.7258(10) 0.3622(9) 0.8140(17) 0.030(4) Uiso d 1
N N1 0.6517(11) 0.4260(9) 0.058(2) 0.026(4) Uiso d 1
H H4 0.6788 0.4124 -0.0260 0.032 Uiso calc 1
C C1 0.5687(12) 0.3939(10) 0.070(2) 0.014(4) Uiso d 1
H H1 0.5443 0.3575 -0.0071 0.017 Uiso calc 1
C C5 0.6946(17) 0.4764(13) 0.164(3) 0.047(7) Uiso d 1
H H5 0.7518 0.4950 0.1510 0.056 Uiso calc 1
C C3 0.5644(14) 0.4699(11) 0.313(2) 0.052(8) Uiso d 1
C C9 0.7042(18) 0.2999(16) 0.520(3) 0.053(8) Uiso d 1
H H9A 0.6439 0.2824 0.5277 0.080 Uiso calc 1
H H9B 0.7453 0.2596 0.5611 0.080 Uiso calc 1
H H9C 0.7125 0.3104 0.4066 0.080 Uiso calc 1
C C8 0.8383(15) 0.4014(14) 0.593(3) 0.034(6) Uiso d 1
H H8A 0.8611 0.4482 0.6480 0.051 Uiso calc 1
H H8B 0.8407 0.4073 0.4763 0.051 Uiso calc 1
H H8C 0.8739 0.3569 0.6311 0.051 Uiso calc 1
C C6 0.6483(14) 0.4991(14) 0.295(3) 0.045(7) Uiso d 1
H H6 0.6743 0.5347 0.3714 0.054 Uiso calc 1
C C2 0.5222(19) 0.4173(13) 0.201(2) 0.059(8) Uiso d 1
H H2 0.4650 0.3985 0.2125 0.071 Uiso calc 1
O O2 0.8423(12) 0.3471(11) 0.206(2) 0.052(5) Uiso d 1
C C11 0.9507(19) 0.3072(18) -0.011(3) 0.061(8) Uiso d 1
H H11A 0.9069 0.2826 -0.0877 0.091 Uiso calc 1
H H11B 0.9730 0.2693 0.0705 0.091 Uiso calc 1
H H11C 0.9993 0.3264 -0.0679 0.091 Uiso calc 1
C C10 0.994(2) 0.418(2) 0.220(4) 0.092(12) Uiso d 1
H H10A 0.9789 0.4621 0.2849 0.137 Uiso calc 1
H H10B 1.0418 0.4319 0.1556 0.137 Uiso calc 1
H H10C 1.0131 0.3747 0.2920 0.137 Uiso calc 1
C C7 0.5347(13) 0.5027(18) 0.454(3) 0.077(10) Uiso d 1
H H7 0.5754 0.5402 0.4976 0.093 Uiso calc 1
Pb Pb1 0.72734(6) 0.74838(5) 0.07495(9) 0.0236(2) Uani d 1
I I2 0.74534(10) 0.89757(9) 0.31111(16) 0.0280(4) Uani d 1
I I3 0.56824(10) 0.70361(9) 0.29857(16) 0.0265(4) Uani d 1
I I4 0.85751(10) 0.65370(9) 0.34374(17) 0.0299(4) Uani d 1
S S5 0.7241(4) 0.3861(4) 0.6353(7) 0.0320(14) Uiso d 1
S S6 0.8996(5) 0.3886(4) 0.0890(9) 0.0456(18) Uiso d 1

loop_
_atom_site_aniso_label
_atom_site_aniso_U_11
_atom_site_aniso_U_22
_atom_site_aniso_U_33
_atom_site_aniso_U_12
_atom_site_aniso_U_13
_atom_site_aniso_U_23
Pb1 0.0346(5) 0.0224(5) 0.0141(4) 0.0012(4) 0.0038(3) -0.0003(4)
I2 0.0446(10) 0.0205(8) 0.0197(7) -0.0018(7) 0.0069(7) -0.0007(6)
I3 0.0336(9) 0.0298(9) 0.0158(6) -0.0041(7) 0.0003(6) -0.0015(6)
I4 0.0339(9) 0.0345(9) 0.0218(7) 0.0035(7) 0.0049(6) 0.0006(7)

loop_
_atom_type_symbol
_atom_type_description
_atom_type_scat_dispersion_real
_atom_type_scat_dispersion_imag
_atom_type_scat_source
C C 0.0033 0.0016 'International Tables Vol C Tables 4.2.6.8 and 6.1.1.4'
N N 0.0061 0.0033 'International Tables Vol C Tables 4.2.6.8 and 6.1.1.4'
O O 0.0106 0.0060 'International Tables Vol C Tables 4.2.6.8 and 6.1.1.4'
S S 0.1246 0.1234 'International Tables Vol C Tables 4.2.6.8 and 6.1.1.4'
I I -0.4742 1.8119 'International Tables Vol C Tables 4.2.6.8 and 6.1.1.4'
Pb Pb -3.3944 10.1111 'International Tables Vol C Tables 4.2.6.8 and 6.1.1.4'
H H 0.0000 0.0000 'International Tables Vol C Tables 4.2.6.8 and 6.1.1.4'

loop_
_geom_angle_atom_site_label_1
_geom_angle_atom_site_label_2
_geom_angle_atom_site_label_3
_geom_angle_site_symmetry_1
_geom_angle_site_symmetry_3
_geom_angle
C5 N1 C1 . . 126(2)
N1 C1 C2 . . 117.9(19)
N1 C5 C6 . . 116(2)
C6 C3 C7 . . 108.5(18)
C6 C3 C2 . . 122(2)
C7 C3 C2 . . 130(2)
C3 C6 C5 . . 121(2)
C1 C2 C3 . . 117(2)
C7 C7 C3 3_666 . 140(4)
I2 Pb1 I4 . . 88.42(4)
I2 Pb1 I3 . 4_575 103.76(5)
I4 Pb1 I3 . 4_575 163.93(5)
I2 Pb1 I3 . . 82.44(4)
I4 Pb1 I3 . . 86.02(4)
I3 Pb1 I3 4_575 . 85.26(4)
I2 Pb1 I4 . 4_575 85.75(4)
I4 Pb1 I4 . 4_575 106.71(6)
I3 Pb1 I4 4_575 4_575 84.93(4)
I3 Pb1 I4 . 4_575 162.41(5)
I2 Pb1 I2 . 4_575 169.50(6)
I4 Pb1 I2 . 4_575 89.37(4)
I3 Pb1 I2 4_575 4_575 80.47(4)
I3 Pb1 I2 . 4_575 107.64(4)
I4 Pb1 I2 4_575 4_575 85.06(4)
Pb1 I2 Pb1 . 4_576 78.01(3)
Pb1 I3 Pb1 4_576 . 78.40(4)
Pb1 I4 Pb1 . 4_576 77.60(4)
O1 S5 C9 . . 106.5(11)
O1 S5 C8 . . 107.3(10)
C9 S5 C8 . . 97.6(12)
O2 S6 C10 . . 102.4(14)
O2 S6 C11 . . 102.7(13)
C10 S6 C11 . . 97.8(16)

loop_
_geom_bond_atom_site_label_1
_geom_bond_atom_site_label_2
_geom_bond_site_symmetry_2
_geom_bond_distance
O1 S5 . 1.512(15)
N1 C5 . 1.34(3)
N1 C1 . 1.37(2)
C1 C2 . 1.388(16)
C5 C6 . 1.381(17)
C3 C6 . 1.373(16)
C3 C7 . 1.387(16)
C3 C2 . 1.388(16)
C9 S5 . 1.75(3)
C8 S5 . 1.80(2)
O2 S6 . 1.520(19)
C11 S6 . 1.81(3)
C10 S6 . 1.76(3)
C7 C7 3_666 1.349(10)
Pb1 I2 . 3.1768(16)
Pb1 I4 . 3.2236(17)
Pb1 I3 4_575 3.2289(16)
Pb1 I3 . 3.2320(17)
Pb1 I4 4_575 3.2930(17)
Pb1 I2 4_575 3.3094(16)
I2 Pb1 4_576 3.3093(16)
I3 Pb1 4_576 3.2289(16)
I4 Pb1 4_576 3.2930(17)

loop_
_geom_hbond_atom_site_label_D
_geom_hbond_atom_site_label_H
_geom_hbond_atom_site_label_A
_geom_hbond_site_symmetry_A
_geom_hbond_distance_DH
_geom_hbond_distance_HA
_geom_hbond_distance_DA
_geom_hbond_angle_DHA
N1 H4 O1 1_554 0.86 1.76 2.61(2) 166.5
N1 H4 S5 1_554 0.86 2.95 3.777(19) 163.2
C1 H1 I3 3_665 0.93 2.97 3.850(19) 158.4
C5 H5 S6 . 0.93 2.94 3.52(2) 122.1
C9 H9B O2 4_566 0.96 2.54 3.50(3) 172.0
C8 H8B O2 . 0.96 2.43 3.29(3) 149.1
C2 H2 I2 2_645 0.93 3.14 4.02(3) 158.0
C11 H11B I4 2_745 0.96 3.24 4.02(3) 140.3
C11 H11C I4 3_765 0.96 3.28 4.20(3) 161.4
C10 H10B I2 2_745 0.96 3.23 3.96(4) 133.7

_cod_database_fobs_code 2107271
